data_7231975
loop_
_publ_author_name
'Zhang, Tianhe'
'Du, Jiang'
'Li, Zhimin'
'Lin, Xinyu'
'Wang, Lin'
'Yang, Li'
'Zhang, Tonglai'

_publ_section_title
;
 Alkali metal salts of 3,6-dinitramino-1,2,4,5-tetrazine: promising
 nitrogen-rich energetic materials
;
_journal_issue 4
_journal_name_full CrystEngComm
_journal_page_first 765
_journal_paper_doi 10.1039/C8CE01827H
_journal_volume 21
_journal_year 2019
_chemical_formula_moiety '0.25(C8 N32 O16 Rb8)'
_chemical_formula_sum 'C2 N8 O4 Rb2'
_chemical_formula_weight 371.04
_space_group_crystal_system monoclinic
_space_group_IT_number 15
_space_group_name_Hall '-C 2yc'
_space_group_name_H-M_alt 'C 1 2/c 1'
_symmetry_space_group_name_Hall '-C 2yc'
_symmetry_space_group_name_H-M 'C 1 2/c 1'
_atom_sites_solution_primary dual
_audit_creation_date 2017-12-22
_audit_creation_method
;
Olex2 1.2
(compiled 2017.08.10 svn.r3458 for OlexSys, GUI svn.r5381)
;
_audit_update_record
;
2018-03-26 deposited with the CCDC.
2018-12-07 downloaded from the CCDC.
;
_cell_angle_alpha 90
_cell_angle_beta 110.86(3)
_cell_angle_gamma 90
_cell_formula_units_Z 4
_cell_length_a 9.1059(18)
_cell_length_b 11.496(2)
_cell_length_c 9.1102(18)
_cell_measurement_reflns_used 1075
_cell_measurement_temperature 153(2)
_cell_measurement_theta_max 27.4855
_cell_measurement_theta_min 2.3924
_cell_volume 891.2(3)
_computing_molecular_graphics 'Olex2 (Dolomanov et al., 2009)'
_computing_publication_material 'Olex2 (Dolomanov et al., 2009)'
_computing_structure_refinement 'XL (Sheldrick, 2008)'
_computing_structure_solution 'ShelXT (Sheldrick, 2015)'
_diffrn_ambient_temperature 153.15
_diffrn_measured_fraction_theta_full 0.986
_diffrn_measured_fraction_theta_max 0.986
_diffrn_measurement_device_type 'multiwire proportional'
_diffrn_measurement_method 'phi and omega scans'
_diffrn_radiation_monochromator graphite
_diffrn_radiation_type MoK\a
_diffrn_radiation_wavelength 0.71073
_diffrn_reflns_av_R_equivalents 0.0765
_diffrn_reflns_av_unetI/netI 0.1441
_diffrn_reflns_Laue_measured_fraction_full 0.986
_diffrn_reflns_Laue_measured_fraction_max 0.986
_diffrn_reflns_limit_h_max 11
_diffrn_reflns_limit_h_min -7
_diffrn_reflns_limit_k_max 14
_diffrn_reflns_limit_k_min -14
_diffrn_reflns_limit_l_max 11
_diffrn_reflns_limit_l_min -11
_diffrn_reflns_number 2888
_diffrn_reflns_point_group_measured_fraction_full 0.986
_diffrn_reflns_point_group_measured_fraction_max 0.986
_diffrn_reflns_theta_full 25.242
_diffrn_reflns_theta_max 27.488
_diffrn_reflns_theta_min 2.978
_exptl_absorpt_coefficient_mu 11.001
_exptl_absorpt_correction_T_max 1.0000
_exptl_absorpt_correction_T_min 0.6286
_exptl_absorpt_correction_type multi-scan
_exptl_absorpt_process_details 'CrystalClear (Rigaku Inc., 2008)'
_exptl_crystal_colour red
_exptl_crystal_density_diffrn 2.765
_exptl_crystal_description block
_exptl_crystal_F_000 696
_exptl_crystal_size_max 0.13
_exptl_crystal_size_mid 0.12
_exptl_crystal_size_min 0.11
_refine_diff_density_max 0.621
_refine_diff_density_min -0.546
_refine_diff_density_rms 0.165
_refine_ls_extinction_method none
_refine_ls_goodness_of_fit_ref 1.237
_refine_ls_hydrogen_treatment undef
_refine_ls_matrix_type full
_refine_ls_number_parameters 74
_refine_ls_number_reflns 1013
_refine_ls_number_restraints 0
_refine_ls_restrained_S_all 1.237
_refine_ls_R_factor_all 0.0513
_refine_ls_R_factor_gt 0.0442
_refine_ls_shift/su_max 0.001
_refine_ls_shift/su_mean 0.000
_refine_ls_structure_factor_coef Fsqd
_refine_ls_weighting_details 'w=1/[\s^2^(Fo^2^)+(0.0292P)^2^+4.8002P] where P=(Fo^2^+2Fc^2^)/3'
_refine_ls_weighting_scheme calc
_refine_ls_wR_factor_gt 0.0984
_refine_ls_wR_factor_ref 0.1042
_reflns_Friedel_coverage 0.000
_reflns_number_gt 866
_reflns_number_total 1013
_reflns_threshold_expression 'I > 2\s(I)'
_cod_data_source_file c8ce01827h2.cif
_cod_data_source_block bwn17233
_cod_depositor_comments 'Adding full bibliography for 7231971--7231978.cif.'
_cod_database_code 7231975
_shelx_shelxl_version_number 2014/7
_shelx_space_group_comment
;
The symmetry employed for this shelxl refinement is uniquely defined
by the following loop, which should always be used as a source of
symmetry information in preference to the above space-group names.
They are only intended as comments.
;
_shelx_estimated_absorpt_t_max 0.377
_shelx_estimated_absorpt_t_min 0.329
_olex2_refinement_description
;
;
_olex2_submission_special_instructions 'No special instructions were received'

loop_
_space_group_symop_operation_xyz
'x, y, z'
'-x, y, -z+1/2'
'x+1/2, y+1/2, z'
'-x+1/2, y+1/2, -z+1/2'
'-x, -y, -z'
'x, -y, z-1/2'
'-x+1/2, -y+1/2, -z'
'x+1/2, -y+1/2, z-1/2'

loop_
_atom_site_label
_atom_site_type_symbol
_atom_site_fract_x
_atom_site_fract_y
_atom_site_fract_z
_atom_site_U_iso_or_equiv
_atom_site_adp_type
_atom_site_occupancy
_atom_site_site_symmetry_order
_atom_site_calc_flag
_atom_site_refinement_flags_posn
_atom_site_refinement_flags_adp
_atom_site_refinement_flags_occupancy
Rb1 Rb 0.0000 0.04667(5) 0.2500 0.0148(2) Uani 1 2 d S T P
Rb2 Rb 0.0000 0.45680(5) 0.2500 0.0189(2) Uani 1 2 d S T P
O1 O 0.1946(4) 0.2435(3) 0.3076(5) 0.0196(9) Uani 1 1 d . . .
O2 O 0.3569(4) 0.3821(3) 0.4135(4) 0.0164(8) Uani 1 1 d . . .
N1 N 0.3331(5) 0.2782(4) 0.3752(5) 0.0137(8) Uani 1 1 d . . .
N4 N 0.8033(5) 0.3583(3) 0.4887(5) 0.0177(9) Uani 1 1 d . . .
N3 N 0.6512(5) 0.3420(4) 0.4432(5) 0.0187(10) Uani 1 1 d . . .
N2 N 0.4450(5) 0.1972(3) 0.4014(5) 0.0160(9) Uani 1 1 d . . .
C1 C 0.5998(6) 0.2334(4) 0.4548(6) 0.0131(10) Uani 1 1 d . . .

loop_
_atom_site_aniso_label
_atom_site_aniso_U_11
_atom_site_aniso_U_22
_atom_site_aniso_U_33
_atom_site_aniso_U_23
_atom_site_aniso_U_13
_atom_site_aniso_U_12
Rb1 0.0210(4) 0.0094(4) 0.0133(4) 0.000 0.0055(3) 0.000
Rb2 0.0206(4) 0.0128(4) 0.0231(4) 0.000 0.0075(3) 0.000
O1 0.0109(19) 0.021(2) 0.024(2) 0.0007(14) 0.0030(18) -0.0072(13)
O2 0.0207(19) 0.0124(15) 0.0188(18) -0.0023(14) 0.0102(15) -0.0003(14)
N1 0.020(2) 0.0183(19) 0.0046(19) 0.0004(16) 0.0059(17) -0.0020(18)
N4 0.020(2) 0.0134(19) 0.020(2) 0.0043(17) 0.0069(19) -0.0003(17)
N3 0.017(2) 0.018(2) 0.021(2) 0.0026(18) 0.0070(19) -0.0004(18)
N2 0.022(2) 0.0113(19) 0.014(2) -0.0001(16) 0.0060(18) 0.0047(17)
C1 0.011(2) 0.016(2) 0.013(3) -0.0001(19) 0.005(2) 0.0007(18)

loop_
_atom_type_symbol
_atom_type_description
_atom_type_scat_dispersion_real
_atom_type_scat_dispersion_imag
_atom_type_scat_source
C C 0.0033 0.0016 'International Tables Vol C Tables 4.2.6.8 and 6.1.1.4'
N N 0.0061 0.0033 'International Tables Vol C Tables 4.2.6.8 and 6.1.1.4'
O O 0.0106 0.0060 'International Tables Vol C Tables 4.2.6.8 and 6.1.1.4'
Rb Rb -0.9393 2.9676 'International Tables Vol C Tables 4.2.6.8 and 6.1.1.4'

loop_
_geom_angle_atom_site_label_1
_geom_angle_atom_site_label_2
_geom_angle_atom_site_label_3
_geom_angle
_geom_angle_site_symmetry_1
_geom_angle_site_symmetry_3
Rb2 Rb1 Rb2 154.43(2) 3_445 3_545
O1 Rb1 Rb2 136.84(8) . 3_445
O1 Rb1 Rb2 68.13(8) 2 3_445
O1 Rb1 Rb2 68.13(8) . 3_545
O1 Rb1 Rb2 136.84(8) 2 3_545
O1 Rb1 O1 72.51(15) . 2
O1 Rb1 O2 89.22(11) . 8_455
O1 Rb1 O2 141.09(11) . 3_445
O1 Rb1 O2 89.22(11) 2 7_556
O1 Rb1 O2 104.24(10) . 4_545
O1 Rb1 O2 104.24(10) 2 3_445
O1 Rb1 O2 141.09(11) 2 4_545
O1 Rb1 O2 64.63(11) . 7_556
O1 Rb1 O2 64.63(11) 2 8_455
O1 Rb1 N4 154.46(11) . 4_545
O1 Rb1 N4 94.31(10) 2 4_545
O1 Rb1 N4 154.46(11) 2 3_445
O1 Rb1 N4 94.31(10) . 3_445
O1 Rb1 N3 151.53(13) 2 3_445
O1 Rb1 N3 113.57(12) 2 4_545
O1 Rb1 N3 113.57(12) . 3_445
O1 Rb1 N3 151.53(13) . 4_545
O2 Rb1 Rb2 117.35(7) 4_545 3_445
O2 Rb1 Rb2 97.45(7) 8_455 3_545
O2 Rb1 Rb2 89.52(7) 7_556 3_545
O2 Rb1 Rb2 117.35(7) 3_445 3_545
O2 Rb1 Rb2 97.45(7) 7_556 3_445
O2 Rb1 Rb2 42.22(7) 4_545 3_545
O2 Rb1 Rb2 42.22(7) 3_445 3_445
O2 Rb1 Rb2 89.52(7) 8_455 3_445
O2 Rb1 O2 76.67(10) 4_545 8_455
O2 Rb1 O2 76.67(10) 3_445 7_556
O2 Rb1 O2 125.35(11) 3_445 8_455
O2 Rb1 O2 101.16(12) 4_545 3_445
O2 Rb1 O2 125.35(11) 4_545 7_556
O2 Rb1 O2 148.19(12) 7_556 8_455
O2 Rb1 N4 138.66(10) 7_556 4_545
O2 Rb1 N4 72.05(9) 3_445 3_445
O2 Rb1 N4 138.66(10) 8_455 3_445
O2 Rb1 N4 62.52(10) 3_445 4_545
O2 Rb1 N4 62.52(10) 4_545 3_445
O2 Rb1 N4 65.25(9) 7_556 3_445
O2 Rb1 N4 65.25(9) 8_455 4_545
O2 Rb1 N4 72.05(9) 4_545 4_545
N4 Rb1 Rb2 47.42(7) 4_545 3_445
N4 Rb1 Rb2 114.10(7) 4_545 3_545
N4 Rb1 Rb2 47.42(7) 3_445 3_545
N4 Rb1 Rb2 114.10(7) 3_445 3_445
N4 Rb1 N4 105.40(13) 4_545 3_445
N3 Rb1 Rb2 65.04(8) 3_445 3_545
N3 Rb1 Rb2 94.07(8) 3_445 3_445
N3 Rb1 Rb2 65.04(8) 4_545 3_445
N3 Rb1 Rb2 94.07(8) 4_545 3_545
N3 Rb1 O2 52.63(10) 4_545 4_545
N3 Rb1 O2 66.42(11) 3_445 4_545
N3 Rb1 O2 66.42(11) 4_545 3_445
N3 Rb1 O2 70.60(11) 3_445 7_556
N3 Rb1 O2 140.07(11) 4_545 7_556
N3 Rb1 O2 140.07(11) 3_445 8_455
N3 Rb1 O2 52.63(10) 3_445 3_445
N3 Rb1 O2 70.60(11) 4_545 8_455
N3 Rb1 N4 88.58(11) 3_445 4_545
N3 Rb1 N4 20.55(10) 3_445 3_445
N3 Rb1 N4 88.58(11) 4_545 3_445
N3 Rb1 N4 20.55(10) 4_545 4_545
N3 Rb1 N3 75.06(17) 4_545 3_445
O1 Rb2 O1 68.17(14) . 2
O1 Rb2 O2 107.91(9) 2 .
O1 Rb2 O2 107.91(9) . 2
O1 Rb2 O2 40.93(9) 2 2
O1 Rb2 O2 40.93(9) . .
O1 Rb2 N1 88.08(10) 2 .
O1 Rb2 N1 20.29(9) . .
O1 Rb2 N1 88.08(10) . 2
O1 Rb2 N1 20.29(9) 2 2
O1 Rb2 N4 55.23(11) 2 1_455
O1 Rb2 N4 91.64(10) 2 2_655
O1 Rb2 N4 144.93(11) . 6_465
O1 Rb2 N4 55.23(11) . 2_655
O1 Rb2 N4 106.00(11) . 5_666
O1 Rb2 N4 91.64(10) . 1_455
O1 Rb2 N4 106.00(11) 2 6_465
O1 Rb2 N4 144.93(11) 2 5_666
O1 Rb2 N2 127.92(11) 2 3_455
O1 Rb2 N2 144.38(11) . 3_455
O1 Rb2 N2 144.38(11) 2 4
O1 Rb2 N2 127.92(11) . 4
O2 Rb2 O2 148.61(11) 2 .
O2 Rb2 N1 128.18(9) . 2
O2 Rb2 N1 128.18(9) 2 .
O2 Rb2 N1 20.70(9) 2 2
O2 Rb2 N1 20.70(9) . .
O2 Rb2 N4 67.94(10) . 5_666
O2 Rb2 N4 106.80(9) . 1_455
O2 Rb2 N4 106.80(9) 2 2_655
O2 Rb2 N4 137.14(10) . 6_465
O2 Rb2 N4 67.94(10) 2 6_465
O2 Rb2 N4 62.23(9) 2 1_455
O2 Rb2 N4 137.14(10) 2 5_666
O2 Rb2 N4 62.22(9) . 2_655
O2 Rb2 N2 108.79(10) 2 4
O2 Rb2 N2 98.29(10) . 4
O2 Rb2 N2 98.29(10) 2 3_455
O2 Rb2 N2 108.79(10) . 3_455
N1 Rb2 N1 108.19(14) 2 .
N4 Rb2 N1 55.32(10) 1_455 2
N4 Rb2 N1 55.32(10) 2_655 .
N4 Rb2 N1 100.68(10) 1_455 .
N4 Rb2 N1 144.88(10) 5_666 2
N4 Rb2 N1 87.52(10) 6_465 2
N4 Rb2 N1 100.68(10) 2_655 2
N4 Rb2 N1 144.88(10) 6_465 .
N4 Rb2 N1 87.53(10) 5_666 .
N4 Rb2 N4 113.86(13) 5_666 2_655
N4 Rb2 N4 91.58(10) 5_666 1_455
N4 Rb2 N4 91.58(10) 6_465 2_655
N4 Rb2 N4 141.83(14) 2_655 1_455
N4 Rb2 N4 113.86(13) 6_465 1_455
N4 Rb2 N4 97.32(15) 5_666 6_465
N2 Rb2 N1 113.31(10) 3_455 2
N2 Rb2 N1 113.31(10) 4 .
N2 Rb2 N1 127.96(10) 4 2
N2 Rb2 N1 127.96(10) 3_455 .
N2 Rb2 N4 79.44(10) 4 2_655
N2 Rb2 N4 40.85(11) 4 6_465
N2 Rb2 N4 138.32(10) 4 1_455
N2 Rb2 N4 67.53(10) 3_455 6_465
N2 Rb2 N4 79.44(10) 3_455 1_455
N2 Rb2 N4 138.32(10) 3_455 2_655
N2 Rb2 N4 40.85(11) 3_455 5_666
N2 Rb2 N4 67.53(10) 4 5_666
N2 Rb2 N2 60.96(15) 3_455 4
Rb1 O1 Rb2 109.66(13) . .
N1 O1 Rb1 143.6(3) . .
N1 O1 Rb2 104.9(3) . .
Rb1 O2 Rb1 103.33(10) 3 7_556
Rb1 O2 Rb2 98.67(10) 3 .
Rb1 O2 Rb2 114.02(11) 7_556 .
N1 O2 Rb1 121.4(3) . 7_556
N1 O2 Rb1 122.3(3) . 3
N1 O2 Rb2 94.6(3) . .
O1 N1 Rb2 54.8(2) . .
O1 N1 N2 115.7(4) . .
O2 N1 Rb2 64.7(2) . .
O2 N1 O1 119.3(4) . .
O2 N1 N2 125.0(4) . .
N2 N1 Rb2 169.4(3) . .
Rb2 N4 Rb1 98.96(11) 5_666 3
Rb2 N4 Rb1 83.12(9) 1_655 3
Rb2 N4 Rb2 88.42(10) 5_666 1_655
N3 N4 Rb1 52.6(2) . 3
N3 N4 Rb2 125.0(3) . 1_655
N3 N4 Rb2 125.1(3) . 5_666
N3 N4 C1 118.8(4) . 7_656
C1 N4 Rb1 164.0(3) 7_656 3
C1 N4 Rb2 96.8(3) 7_656 5_666
C1 N4 Rb2 94.6(3) 7_656 1_655
N4 N3 Rb1 106.8(3) . 3
N4 N3 C1 117.6(4) . .
C1 N3 Rb1 132.8(3) . 3
Rb2 N2 Rb2 87.74(9) 3_545 7_556
N1 N2 Rb2 111.5(3) . 7_556
N1 N2 Rb2 138.5(3) . 3_545
N1 N2 C1 118.0(4) . .
C1 N2 Rb2 92.0(3) . 7_556
C1 N2 Rb2 96.6(3) . 3_545
N4 C1 Rb2 61.5(3) 7_656 3_545
N4 C1 N2 110.1(4) 7_656 .
N3 C1 Rb2 143.0(4) . 3_545
N3 C1 N4 123.6(5) . 7_656
N3 C1 N2 126.1(4) . .
N2 C1 Rb2 61.2(2) . 3_545

loop_
_geom_bond_atom_site_label_1
_geom_bond_atom_site_label_2
_geom_bond_distance
_geom_bond_site_symmetry_2
Rb1 Rb2 4.6687(9) 3_545
Rb1 Rb2 4.6687(9) 3_445
Rb1 O1 2.806(3) 2
Rb1 O1 2.806(3) .
Rb1 O2 2.979(3) 4_545
Rb1 O2 2.987(4) 7_556
Rb1 O2 2.979(3) 3_445
Rb1 O2 2.987(4) 8_455
Rb1 N4 3.574(4) 3_445
Rb1 N4 3.574(4) 4_545
Rb1 N3 2.967(4) 3_445
Rb1 N3 2.967(4) 4_545
Rb2 O1 2.961(3) 2
Rb2 O1 2.961(3) .
Rb2 O2 3.174(4) .
Rb2 O2 3.174(4) 2
Rb2 N1 3.500(4) .
Rb2 N1 3.500(4) 2
Rb2 N4 3.463(4) 1_455
Rb2 N4 3.463(4) 2_655
Rb2 N4 3.218(4) 5_666
Rb2 N4 3.218(4) 6_465
Rb2 N2 3.207(4) 4
Rb2 N2 3.207(4) 3_455
O1 N1 1.256(6) .
O2 Rb1 2.979(3) 3
O2 Rb1 2.987(4) 7_556
O2 N1 1.241(5) .
N1 N2 1.338(6) .
N4 Rb1 3.574(4) 3
N4 Rb2 3.463(4) 1_655
N4 Rb2 3.218(4) 5_666
N4 N3 1.311(6) .
N4 C1 1.353(6) 7_656
N3 Rb1 2.967(4) 3
N3 C1 1.350(6) .
N2 Rb2 3.512(4) 7_556
N2 Rb2 3.207(4) 3_545
N2 C1 1.382(7) .
C1 Rb2 3.635(5) 3_545
C1 N4 1.353(6) 7_656

loop_
_geom_torsion_atom_site_label_1
_geom_torsion_atom_site_label_2
_geom_torsion_atom_site_label_3
_geom_torsion_atom_site_label_4
_geom_torsion
_geom_torsion_site_symmetry_1
_geom_torsion_site_symmetry_4
Rb1 O1 N1 Rb2 -161.5(6) . .
Rb1 O1 N1 O2 -155.5(4) . .
Rb1 O1 N1 N2 24.1(8) . .
Rb1 O2 N1 Rb2 121.9(3) 7_556 .
Rb1 O2 N1 Rb2 -103.3(3) 3 .
Rb1 O2 N1 O1 116.4(4) 7_556 .
Rb1 O2 N1 O1 -108.7(4) 3 .
Rb1 O2 N1 N2 71.8(5) 3 .
Rb1 O2 N1 N2 -63.0(5) 7_556 .
Rb1 N4 N3 C1 163.5(6) 3 .
Rb1 N3 C1 Rb2 72.7(7) 3 3_545
Rb1 N3 C1 N4 158.7(4) 3 7_656
Rb1 N3 C1 N2 -16.1(8) 3 .
Rb2 O1 N1 O2 6.0(5) . .
Rb2 O1 N1 N2 -174.5(3) . .
Rb2 O2 N1 O1 -5.4(4) . .
Rb2 O2 N1 N2 175.1(4) . .
Rb2 N1 N2 Rb2 -109.9(16) . 7_556
Rb2 N1 N2 Rb2 3(2) . 3_545
Rb2 N1 N2 C1 145.5(14) . .
Rb2 N4 N3 Rb1 -44.1(4) 1_655 3
Rb2 N4 N3 Rb1 72.7(3) 5_666 3
Rb2 N4 N3 C1 119.4(4) 1_655 .
Rb2 N4 N3 C1 -123.8(4) 5_666 .
Rb2 N2 C1 Rb2 87.95(12) 7_556 3_545
Rb2 N2 C1 N4 49.3(4) 7_556 7_656
Rb2 N2 C1 N4 -38.7(4) 3_545 7_656
Rb2 N2 C1 N3 136.7(5) 3_545 .
Rb2 N2 C1 N3 -135.4(5) 7_556 .
O1 N1 N2 Rb2 -84.5(4) . 7_556
O1 N1 N2 Rb2 28.0(7) . 3_545
O1 N1 N2 C1 170.9(4) . .
O2 N1 N2 Rb2 -152.5(4) . 3_545
O2 N1 N2 Rb2 95.0(4) . 7_556
O2 N1 N2 C1 -9.6(7) . .
N1 N2 C1 Rb2 -156.3(5) . 3_545
N1 N2 C1 N4 165.0(4) . 7_656
N1 N2 C1 N3 -19.7(8) . .
N4 N3 C1 Rb2 -85.7(7) . 3_545
N4 N3 C1 N4 0.4(8) . 7_656
N4 N3 C1 N2 -174.4(5) . .
C1 N4 N3 Rb1 -163.9(4) 7_656 3
C1 N4 N3 C1 -0.3(8) 7_656 .
